data_4067812
loop_
_publ_author_name
'Wiedner, Eric S.'
'Yang, Jenny Y.'
'Chen, Shentan'
'Raugei, Simone'
'Dougherty, William G.'
'Kassel, W. Scott'
'Helm, Monte L.'
'Bullock, R. Morris'
'Rakowski DuBois, M.'
'DuBois, Daniel L.'

_publ_section_title
;
 Stabilization of Nickel Complexes with Ni0&#x00B7;&#x00B7;&#x00B7;H--N
 Bonding Interactions Using Sterically Demanding Cyclic Diphosphine
 Ligands
;
_journal_issue 1
_journal_name_full Organometallics
_journal_page_first 144
_journal_paper_doi 10.1021/om200709z
_journal_volume 31
_journal_year 2012
_chemical_formula_sum 'C52 H80 N4 Ni P4'
_chemical_formula_weight 943.79
_chemical_name_systematic
; 
 ? 
;
_space_group_IT_number 15
_symmetry_cell_setting monoclinic
_symmetry_space_group_name_Hall '-C 2yc'
_symmetry_space_group_name_H-M 'C 1 2/c 1'
_atom_sites_solution_hydrogens geom
_atom_sites_solution_primary direct
_atom_sites_solution_secondary difmap
_audit_creation_method SHELXL-97
_cell_angle_alpha 90.00
_cell_angle_beta 97.2350(10)
_cell_angle_gamma 90.00
_cell_formula_units_Z 8
_cell_length_a 38.5337(7)
_cell_length_b 12.8379(2)
_cell_length_c 20.9599(4)
_cell_measurement_reflns_used 7432
_cell_measurement_temperature 100(2)
_cell_measurement_theta_max 28.13
_cell_measurement_theta_min 2.53
_cell_volume 10286.1(3)
_computing_cell_refinement 'Bruker SAINT'
_computing_data_collection 'Bruker APEX2'
_computing_data_reduction 'Bruker SAINT'
_computing_molecular_graphics 'Bruker SHELXTL'
_computing_publication_material 'Bruker SHELXTL'
_computing_structure_refinement 'SHELXL-97 (Sheldrick, 2008)'
_computing_structure_solution 'SHELXS-97 (Sheldrick, 2008)'
_diffrn_ambient_temperature 100(2)
_diffrn_measured_fraction_theta_full 0.998
_diffrn_measured_fraction_theta_max 0.995
_diffrn_measurement_device_type 'Bruker APEX-II CCD'
_diffrn_measurement_method '\f and \w scans'
_diffrn_radiation_monochromator graphite
_diffrn_radiation_source 'fine-focus sealed tube'
_diffrn_radiation_type MoK\a
_diffrn_radiation_wavelength 0.71073
_diffrn_reflns_av_R_equivalents 0.1838
_diffrn_reflns_av_sigmaI/netI 0.3053
_diffrn_reflns_limit_h_max 59
_diffrn_reflns_limit_h_min -59
_diffrn_reflns_limit_k_max 19
_diffrn_reflns_limit_k_min -19
_diffrn_reflns_limit_l_max 30
_diffrn_reflns_limit_l_min -32
_diffrn_reflns_number 72824
_diffrn_reflns_theta_full 25.00
_diffrn_reflns_theta_max 33.22
_diffrn_reflns_theta_min 1.67
_exptl_absorpt_coefficient_mu 0.539
_exptl_absorpt_correction_T_max 0.9840
_exptl_absorpt_correction_T_min 0.9480
_exptl_absorpt_correction_type multi-scan
_exptl_absorpt_process_details SADABS
_exptl_crystal_colour yellow
_exptl_crystal_density_diffrn 1.219
_exptl_crystal_density_method 'not measured'
_exptl_crystal_description block
_exptl_crystal_F_000 4064
_exptl_crystal_size_max 0.10
_exptl_crystal_size_mid 0.05
_exptl_crystal_size_min 0.03
_refine_diff_density_max 0.539
_refine_diff_density_min -0.579
_refine_diff_density_rms 0.135
_refine_ls_extinction_method none
_refine_ls_goodness_of_fit_ref 1.039
_refine_ls_hydrogen_treatment constr
_refine_ls_matrix_type full
_refine_ls_number_parameters 562
_refine_ls_number_reflns 19636
_refine_ls_number_restraints 0
_refine_ls_restrained_S_all 1.039
_refine_ls_R_factor_all 0.2493
_refine_ls_R_factor_gt 0.0701
_refine_ls_shift/su_max 0.001
_refine_ls_shift/su_mean 0.000
_refine_ls_structure_factor_coef Fsqd
_refine_ls_weighting_details 'calc w=1/[\s^2^(Fo^2^)+(0.0248P)^2^] where P=(Fo^2^+2Fc^2^)/3'
_refine_ls_weighting_scheme calc
_refine_ls_wR_factor_gt 0.0845
_refine_ls_wR_factor_ref 0.1286
_reflns_number_gt 7103
_reflns_number_total 19636
_reflns_threshold_expression >2sigma(I)
_cod_data_source_file om200709z_si_002.cif
_cod_data_source_block pnl022
_cod_depositor_comments
;
The following automatic conversions were performed:

'_symmetry_cell_setting' value 'Monoclinic' changed to 'monoclinic'
according to /home/saulius/struct/CIF-dictionaries/cif_core.dic
dictionary named 'cif_core.dic' version 2.4.1 from 2010-06-29.

Automatic conversion script
Id: cif_fix_values 1715 2011-07-08 13:25:40Z adriana 
;
_cod_original_sg_symbol_H-M C2/c
_cod_database_code 4067812

loop_
_symmetry_equiv_pos_as_xyz
'x, y, z'
'-x, y, -z+1/2'
'x+1/2, y+1/2, z'
'-x+1/2, y+1/2, -z+1/2'
'-x, -y, -z'
'x, -y, z-1/2'
'-x+1/2, -y+1/2, -z'
'x+1/2, -y+1/2, z-1/2'

loop_
_atom_site_label
_atom_site_type_symbol
_atom_site_fract_x
_atom_site_fract_y
_atom_site_fract_z
_atom_site_U_iso_or_equiv
_atom_site_adp_type
_atom_site_occupancy
_atom_site_symmetry_multiplicity
_atom_site_calc_flag
_atom_site_refinement_flags
Ni1 Ni 0.124631(10) 0.85186(3) 0.02849(2) 0.01521(11) Uani 1 1 d .
N1 N 0.09023(6) 1.08677(19) 0.05131(12) 0.0160(6) Uani 1 1 d .
N2 N 0.15454(6) 1.0056(2) 0.17804(12) 0.0171(6) Uani 1 1 d .
N3 N 0.07637(6) 0.63834(19) -0.00685(12) 0.0159(6) Uani 1 1 d .
N4 N 0.13889(6) 0.68542(19) -0.11377(12) 0.0158(6) Uani 1 1 d .
P1 P 0.10019(2) 0.89359(7) 0.11134(4) 0.0163(2) Uani 1 1 d .
P2 P 0.15511(2) 0.99044(7) 0.04582(4) 0.0172(2) Uani 1 1 d .
P3 P 0.09447(2) 0.82359(6) -0.06314(4) 0.0156(2) Uani 1 1 d .
P4 P 0.14629(2) 0.69977(7) 0.01916(4) 0.0158(2) Uani 1 1 d .
C1 C 0.06467(8) 0.8177(2) 0.14487(15) 0.0188(8) Uani 1 1 d .
C2 C 0.05000(9) 0.8702(3) 0.20180(16) 0.0259(9) Uani 1 1 d .
H2A H 0.0300 0.8301 0.2130 0.039 Uiso 1 1 calc R
H2B H 0.0425 0.9412 0.1897 0.039 Uiso 1 1 calc R
H2C H 0.0682 0.8727 0.2389 0.039 Uiso 1 1 calc R
C3 C 0.03500(8) 0.8025(2) 0.08984(15) 0.0209(8) Uani 1 1 d .
H3A H 0.0170 0.7572 0.1042 0.031 Uiso 1 1 calc R
H3B H 0.0443 0.7704 0.0531 0.031 Uiso 1 1 calc R
H3C H 0.0247 0.8703 0.0770 0.031 Uiso 1 1 calc R
C4 C 0.07949(9) 0.7110(2) 0.16596(16) 0.0256(9) Uani 1 1 d .
H4A H 0.0609 0.6679 0.1802 0.038 Uiso 1 1 calc R
H4B H 0.0984 0.7196 0.2015 0.038 Uiso 1 1 calc R
H4C H 0.0887 0.6770 0.1297 0.038 Uiso 1 1 calc R
C5 C 0.08103(8) 1.0268(2) 0.10609(15) 0.0196(8) Uani 1 1 d .
H5A H 0.0552 1.0212 0.1028 0.024 Uiso 1 1 calc R
H5B H 0.0892 1.0650 0.1462 0.024 Uiso 1 1 calc R
C6 C 0.06848(8) 1.1808(2) 0.04054(15) 0.0207(8) Uani 1 1 d .
H6A H 0.0439 1.1588 0.0289 0.025 Uiso 1 1 calc R
H6B H 0.0757 1.2187 0.0032 0.025 Uiso 1 1 calc R
C7 C 0.09527(8) 1.3330(2) 0.10754(16) 0.0216(8) Uani 1 1 d .
H7A H 0.1122 1.3400 0.0785 0.026 Uiso 1 1 calc R
C8 C 0.09643(9) 1.4001(3) 0.16023(17) 0.0284(9) Uani 1 1 d .
H8A H 0.1138 1.4528 0.1664 0.034 Uiso 1 1 calc R
C9 C 0.07243(9) 1.3901(3) 0.20305(17) 0.0291(9) Uani 1 1 d .
H9A H 0.0734 1.4352 0.2391 0.035 Uiso 1 1 calc R
C10 C 0.04687(9) 1.3138(3) 0.19335(17) 0.0285(9) Uani 1 1 d .
H10A H 0.0301 1.3066 0.2227 0.034 Uiso 1 1 calc R
C11 C 0.04582(9) 1.2483(3) 0.14081(17) 0.0251(8) Uani 1 1 d .
H11A H 0.0282 1.1963 0.1345 0.030 Uiso 1 1 calc R
C12 C 0.06992(8) 1.2565(2) 0.09692(15) 0.0185(8) Uani 1 1 d .
C13 C 0.12760(8) 1.1091(2) 0.05033(15) 0.0181(8) Uani 1 1 d .
H13A H 0.1364 1.1485 0.0897 0.022 Uiso 1 1 calc R
H13B H 0.1302 1.1541 0.0129 0.022 Uiso 1 1 calc R
C14 C 0.17832(8) 0.9890(3) 0.12962(14) 0.0192(8) Uani 1 1 d .
H14A H 0.1903 0.9212 0.1377 0.023 Uiso 1 1 calc R
H14B H 0.1964 1.0443 0.1339 0.023 Uiso 1 1 calc R
C15 C 0.17394(8) 1.0365(2) 0.24003(15) 0.0214(8) Uani 1 1 d .
H15A H 0.1913 0.9819 0.2547 0.026 Uiso 1 1 calc R
H15B H 0.1575 1.0427 0.2725 0.026 Uiso 1 1 calc R
C16 C 0.17561(9) 1.2230(3) 0.20268(15) 0.0226(8) Uani 1 1 d .
H16A H 0.1517 1.2165 0.1855 0.027 Uiso 1 1 calc R
C17 C 0.19260(9) 1.3151(3) 0.19533(16) 0.0272(9) Uani 1 1 d .
H17A H 0.1806 1.3712 0.1726 0.033 Uiso 1 1 calc R
C18 C 0.22731(9) 1.3261(3) 0.22115(17) 0.0308(9) Uani 1 1 d .
H18A H 0.2393 1.3896 0.2157 0.037 Uiso 1 1 calc R
C19 C 0.24441(9) 1.2456(3) 0.25455(17) 0.0322(10) Uani 1 1 d .
H19A H 0.2680 1.2540 0.2732 0.039 Uiso 1 1 calc R
C20 C 0.22728(9) 1.1512(3) 0.26126(16) 0.0274(9) Uani 1 1 d .
H20A H 0.2393 1.0952 0.2839 0.033 Uiso 1 1 calc R
C21 C 0.19255(9) 1.1388(3) 0.23476(15) 0.0214(8) Uani 1 1 d .
C22 C 0.13143(8) 0.9163(2) 0.18572(15) 0.0192(8) Uani 1 1 d .
H22A H 0.1181 0.9295 0.2223 0.023 Uiso 1 1 calc R
H22B H 0.1458 0.8530 0.1956 0.023 Uiso 1 1 calc R
C23 C 0.19088(8) 1.0471(3) 0.00190(16) 0.0218(8) Uani 1 1 d .
C24 C 0.20288(9) 1.1573(3) 0.02324(17) 0.0285(9) Uani 1 1 d .
H24A H 0.2235 1.1763 0.0029 0.043 Uiso 1 1 calc R
H24B H 0.2088 1.1589 0.0701 0.043 Uiso 1 1 calc R
H24C H 0.1840 1.2070 0.0104 0.043 Uiso 1 1 calc R
C25 C 0.22203(8) 0.9722(3) 0.01290(17) 0.0287(9) Uani 1 1 d .
H25A H 0.2404 0.9954 -0.0122 0.043 Uiso 1 1 calc R
H25B H 0.2144 0.9020 -0.0007 0.043 Uiso 1 1 calc R
H25C H 0.2312 0.9714 0.0587 0.043 Uiso 1 1 calc R
C26 C 0.17787(9) 1.0492(3) -0.07015(16) 0.0297(9) Uani 1 1 d .
H26A H 0.1971 1.0699 -0.0940 0.045 Uiso 1 1 calc R
H26B H 0.1586 1.0992 -0.0785 0.045 Uiso 1 1 calc R
H26C H 0.1696 0.9797 -0.0841 0.045 Uiso 1 1 calc R
C27 C 0.06223(8) 0.9178(2) -0.10896(15) 0.0182(8) Uani 1 1 d .
C28 C 0.08234(8) 1.0168(2) -0.12169(16) 0.0230(8) Uani 1 1 d .
H28A H 0.0660 1.0691 -0.1420 0.035 Uiso 1 1 calc R
H28B H 0.0998 1.0006 -0.1503 0.035 Uiso 1 1 calc R
H28C H 0.0941 1.0441 -0.0809 0.035 Uiso 1 1 calc R
C29 C 0.03517(8) 0.9453(3) -0.06414(16) 0.0233(8) Uani 1 1 d .
H29A H 0.0187 0.9968 -0.0850 0.035 Uiso 1 1 calc R
H29B H 0.0471 0.9744 -0.0240 0.035 Uiso 1 1 calc R
H29C H 0.0224 0.8824 -0.0547 0.035 Uiso 1 1 calc R
C30 C 0.04388(8) 0.8753(3) -0.17262(15) 0.0243(8) Uani 1 1 d .
H30A H 0.0249 0.9226 -0.1894 0.036 Uiso 1 1 calc R
H30B H 0.0342 0.8063 -0.1655 0.036 Uiso 1 1 calc R
H30C H 0.0608 0.8696 -0.2037 0.036 Uiso 1 1 calc R
C31 C 0.06787(8) 0.7026(2) -0.06471(15) 0.0161(7) Uani 1 1 d .
H31A H 0.0428 0.7217 -0.0689 0.019 Uiso 1 1 calc R
H31B H 0.0717 0.6611 -0.1030 0.019 Uiso 1 1 calc R
C32 C 0.04937(8) 0.5587(2) -0.00233(15) 0.0179(7) Uani 1 1 d .
H32A H 0.0272 0.5942 0.0040 0.022 Uiso 1 1 calc R
H32B H 0.0564 0.5156 0.0363 0.022 Uiso 1 1 calc R
C33 C 0.01478(8) 0.5068(3) -0.10795(16) 0.0207(8) Uani 1 1 d .
H33A H -0.0008 0.5627 -0.1027 0.025 Uiso 1 1 calc R
C34 C 0.00960(9) 0.4472(3) -0.16248(16) 0.0246(8) Uani 1 1 d .
H34A H -0.0091 0.4633 -0.1949 0.030 Uiso 1 1 calc R
C35 C 0.03129(9) 0.3639(3) -0.17084(16) 0.0251(8) Uani 1 1 d .
H35A H 0.0275 0.3228 -0.2088 0.030 Uiso 1 1 calc R
C36 C 0.05828(9) 0.3410(3) -0.12400(17) 0.0261(8) Uani 1 1 d .
H36A H 0.0732 0.2835 -0.1291 0.031 Uiso 1 1 calc R
C37 C 0.06378(8) 0.4022(2) -0.06894(16) 0.0215(8) Uani 1 1 d .
H37A H 0.0825 0.3857 -0.0366 0.026 Uiso 1 1 calc R
C38 C 0.04245(8) 0.4872(2) -0.05998(15) 0.0174(7) Uani 1 1 d .
C39 C 0.11203(7) 0.5964(2) 0.00419(15) 0.0170(7) Uani 1 1 d .
H39A H 0.1165 0.5550 -0.0338 0.020 Uiso 1 1 calc R
H39B H 0.1139 0.5489 0.0417 0.020 Uiso 1 1 calc R
C40 C 0.16549(8) 0.6888(2) -0.05745(14) 0.0182(8) Uani 1 1 d .
H40A H 0.1811 0.7491 -0.0614 0.022 Uiso 1 1 calc R
H40B H 0.1799 0.6248 -0.0564 0.022 Uiso 1 1 calc R
C41 C 0.15459(8) 0.6485(2) -0.17001(15) 0.0193(7) Uani 1 1 d .
H41A H 0.1755 0.6913 -0.1750 0.023 Uiso 1 1 calc R
H41B H 0.1376 0.6580 -0.2091 0.023 Uiso 1 1 calc R
C42 C 0.20002(9) 0.5055(3) -0.15809(16) 0.0273(9) Uani 1 1 d .
H42A H 0.2177 0.5573 -0.1573 0.033 Uiso 1 1 calc R
C43 C 0.20956(10) 0.4022(3) -0.15288(17) 0.0356(10) Uani 1 1 d .
H43A H 0.2336 0.3835 -0.1480 0.043 Uiso 1 1 calc R
C44 C 0.18430(11) 0.3260(3) -0.15470(19) 0.0413(11) Uani 1 1 d .
H44A H 0.1909 0.2547 -0.1520 0.050 Uiso 1 1 calc R
C45 C 0.14957(10) 0.3535(3) -0.16037(19) 0.0408(11) Uani 1 1 d .
H45A H 0.1321 0.3013 -0.1612 0.049 Uiso 1 1 calc R
C46 C 0.14013(9) 0.4581(3) -0.16493(17) 0.0310(9) Uani 1 1 d .
H46A H 0.1161 0.4766 -0.1684 0.037 Uiso 1 1 calc R
C47 C 0.16513(9) 0.5356(3) -0.16448(15) 0.0196(8) Uani 1 1 d .
C48 C 0.12129(8) 0.7862(2) -0.12763(15) 0.0177(8) Uani 1 1 d .
H48A H 0.1060 0.7818 -0.1692 0.021 Uiso 1 1 calc R
H48B H 0.1391 0.8407 -0.1315 0.021 Uiso 1 1 calc R
C49 C 0.18118(8) 0.6271(2) 0.07378(15) 0.0185(8) Uani 1 1 d .
C50 C 0.17141(8) 0.6305(3) 0.14222(15) 0.0239(8) Uani 1 1 d .
H50A H 0.1898 0.5967 0.1716 0.036 Uiso 1 1 calc R
H50B H 0.1492 0.5939 0.1436 0.036 Uiso 1 1 calc R
H50C H 0.1690 0.7032 0.1553 0.036 Uiso 1 1 calc R
C51 C 0.21565(8) 0.6863(3) 0.07219(16) 0.0227(8) Uani 1 1 d .
H51A H 0.2340 0.6543 0.1025 0.034 Uiso 1 1 calc R
H51B H 0.2126 0.7591 0.0843 0.034 Uiso 1 1 calc R
H51C H 0.2224 0.6834 0.0287 0.034 Uiso 1 1 calc R
C52 C 0.18585(9) 0.5127(3) 0.05454(16) 0.0262(9) Uani 1 1 d .
H52A H 0.2051 0.4814 0.0833 0.039 Uiso 1 1 calc R
H52B H 0.1912 0.5096 0.0101 0.039 Uiso 1 1 calc R
H52C H 0.1642 0.4742 0.0580 0.039 Uiso 1 1 calc R

loop_
_atom_site_aniso_label
_atom_site_aniso_U_11
_atom_site_aniso_U_22
_atom_site_aniso_U_33
_atom_site_aniso_U_23
_atom_site_aniso_U_13
_atom_site_aniso_U_12
Ni1 0.0163(2) 0.0143(2) 0.0147(2) -0.00061(19) 0.00079(17) -0.00090(19)
N1 0.0154(15) 0.0127(15) 0.0192(16) 0.0042(12) 0.0001(12) 0.0012(12)
N2 0.0173(15) 0.0203(16) 0.0138(16) -0.0054(12) 0.0017(12) -0.0030(12)
N3 0.0169(15) 0.0136(15) 0.0166(15) 0.0040(12) -0.0008(11) -0.0033(12)
N4 0.0200(15) 0.0173(15) 0.0100(15) -0.0012(12) 0.0007(11) 0.0034(12)
P1 0.0190(5) 0.0140(5) 0.0157(5) 0.0004(4) 0.0016(4) 0.0001(4)
P2 0.0176(5) 0.0171(5) 0.0167(5) -0.0007(4) 0.0018(4) -0.0016(4)
P3 0.0169(5) 0.0139(5) 0.0157(5) 0.0014(4) 0.0002(4) -0.0009(4)
P4 0.0176(5) 0.0151(5) 0.0143(5) 0.0000(4) 0.0003(4) -0.0002(4)
C1 0.0200(19) 0.0192(19) 0.0181(19) 0.0016(15) 0.0057(14) -0.0012(15)
C2 0.028(2) 0.028(2) 0.024(2) 0.0017(16) 0.0115(16) -0.0015(17)
C3 0.0194(19) 0.0208(19) 0.024(2) 0.0005(15) 0.0074(15) -0.0011(15)
C4 0.029(2) 0.021(2) 0.027(2) 0.0058(16) 0.0033(16) -0.0043(16)
C5 0.0158(18) 0.023(2) 0.020(2) -0.0007(15) 0.0019(14) -0.0029(15)
C6 0.0201(19) 0.0179(19) 0.023(2) 0.0057(15) 0.0004(15) -0.0008(15)
C7 0.023(2) 0.0128(19) 0.028(2) 0.0065(15) 0.0015(15) -0.0003(15)
C8 0.029(2) 0.020(2) 0.033(2) -0.0001(18) -0.0087(17) 0.0007(17)
C9 0.038(2) 0.023(2) 0.024(2) -0.0026(17) -0.0064(18) 0.0096(18)
C10 0.027(2) 0.031(2) 0.028(2) -0.0010(18) 0.0074(17) 0.0081(18)
C11 0.025(2) 0.020(2) 0.030(2) 0.0005(17) 0.0023(17) 0.0015(16)
C12 0.023(2) 0.0138(18) 0.018(2) 0.0064(15) -0.0025(15) 0.0073(15)
C13 0.0219(19) 0.0153(18) 0.0177(19) 0.0005(14) 0.0045(14) 0.0000(15)
C14 0.0193(18) 0.0192(19) 0.019(2) -0.0045(15) 0.0009(14) -0.0036(15)
C15 0.028(2) 0.022(2) 0.0129(19) -0.0048(15) -0.0018(15) 0.0006(16)
C16 0.025(2) 0.022(2) 0.019(2) -0.0032(16) -0.0028(15) 0.0020(16)
C17 0.038(2) 0.022(2) 0.021(2) -0.0018(16) 0.0023(17) -0.0024(18)
C18 0.035(2) 0.023(2) 0.036(2) -0.0033(18) 0.0095(18) -0.0054(18)
C19 0.023(2) 0.034(2) 0.039(3) -0.0095(19) 0.0012(18) -0.0035(19)
C20 0.028(2) 0.024(2) 0.027(2) -0.0049(17) -0.0073(16) 0.0046(18)
C21 0.026(2) 0.023(2) 0.0150(19) -0.0051(15) 0.0012(15) -0.0018(16)
C22 0.0242(19) 0.0146(18) 0.018(2) 0.0013(14) 0.0012(15) 0.0001(15)
C23 0.0199(19) 0.021(2) 0.025(2) -0.0013(16) 0.0033(15) -0.0028(15)
C24 0.027(2) 0.026(2) 0.033(2) -0.0026(17) 0.0079(16) -0.0083(17)
C25 0.022(2) 0.028(2) 0.038(2) -0.0056(18) 0.0117(17) -0.0024(17)
C26 0.032(2) 0.034(2) 0.025(2) -0.0001(17) 0.0077(17) -0.0083(18)
C27 0.0199(19) 0.0146(18) 0.0187(19) 0.0033(14) -0.0033(14) -0.0021(14)
C28 0.029(2) 0.0167(19) 0.022(2) 0.0048(15) -0.0013(16) 0.0018(16)
C29 0.023(2) 0.0191(19) 0.026(2) -0.0003(16) -0.0038(16) 0.0077(16)
C30 0.025(2) 0.022(2) 0.024(2) 0.0025(16) -0.0032(15) 0.0015(15)
C31 0.0139(17) 0.0180(19) 0.0163(19) 0.0010(14) 0.0010(13) -0.0001(14)
C32 0.0206(18) 0.0184(18) 0.0144(19) 0.0053(14) 0.0009(14) -0.0056(15)
C33 0.0185(18) 0.0200(19) 0.023(2) 0.0024(16) 0.0006(15) -0.0026(15)
C34 0.024(2) 0.025(2) 0.023(2) 0.0026(17) -0.0047(16) -0.0031(17)
C35 0.031(2) 0.021(2) 0.023(2) -0.0045(16) 0.0033(16) -0.0082(17)
C36 0.027(2) 0.0155(19) 0.036(2) -0.0035(17) 0.0027(17) -0.0037(16)
C37 0.0220(19) 0.0144(19) 0.026(2) 0.0069(16) -0.0051(15) 0.0010(15)
C38 0.0204(18) 0.0154(18) 0.0160(19) 0.0023(14) 0.0007(14) -0.0065(15)
C39 0.0185(18) 0.0184(18) 0.0137(18) 0.0028(14) 0.0003(14) 0.0002(15)
C40 0.0177(18) 0.0158(18) 0.020(2) 0.0008(15) -0.0006(14) 0.0011(14)
C41 0.0212(18) 0.0204(18) 0.0163(19) -0.0035(15) 0.0019(14) -0.0004(16)
C42 0.025(2) 0.031(2) 0.026(2) -0.0038(17) 0.0064(16) 0.0032(18)
C43 0.029(2) 0.035(3) 0.042(3) -0.005(2) 0.0026(19) 0.013(2)
C44 0.047(3) 0.024(2) 0.054(3) -0.003(2) 0.007(2) 0.012(2)
C45 0.041(3) 0.021(2) 0.062(3) -0.002(2) 0.010(2) -0.003(2)
C46 0.027(2) 0.028(2) 0.038(2) -0.0010(18) 0.0042(18) 0.0021(18)
C47 0.024(2) 0.021(2) 0.0140(19) -0.0041(15) 0.0036(15) 0.0015(16)
C48 0.0203(19) 0.0154(18) 0.0167(19) 0.0000(14) -0.0010(14) 0.0016(14)
C49 0.0172(18) 0.020(2) 0.0177(19) 0.0045(15) 0.0017(14) 0.0021(14)
C50 0.025(2) 0.026(2) 0.020(2) 0.0064(16) 0.0007(15) 0.0001(16)
C51 0.0219(19) 0.022(2) 0.023(2) 0.0018(16) -0.0002(15) 0.0019(16)
C52 0.025(2) 0.024(2) 0.029(2) 0.0043(17) 0.0002(16) 0.0074(16)

loop_
_atom_type_symbol
_atom_type_description
_atom_type_scat_dispersion_real
_atom_type_scat_dispersion_imag
_atom_type_scat_source
C C 0.0033 0.0016 'International Tables Vol C Tables 4.2.6.8 and 6.1.1.4'
H H 0.0000 0.0000 'International Tables Vol C Tables 4.2.6.8 and 6.1.1.4'
N N 0.0061 0.0033 'International Tables Vol C Tables 4.2.6.8 and 6.1.1.4'
P P 0.1023 0.0942 'International Tables Vol C Tables 4.2.6.8 and 6.1.1.4'
Ni Ni 0.3393 1.1124 'International Tables Vol C Tables 4.2.6.8 and 6.1.1.4'

loop_
_geom_angle_atom_site_label_1
_geom_angle_atom_site_label_2
_geom_angle_atom_site_label_3
_geom_angle
P2 Ni1 P4 124.20(4)
P2 Ni1 P1 86.70(4)
P4 Ni1 P1 121.16(4)
P2 Ni1 P3 121.11(4)
P4 Ni1 P3 86.41(3)
P1 Ni1 P3 121.54(4)
C5 N1 C13 116.6(2)
C5 N1 C6 111.3(2)
C13 N1 C6 112.2(2)
C22 N2 C15 111.1(2)
C22 N2 C14 113.7(2)
C15 N2 C14 111.0(2)
C39 N3 C31 116.3(2)
C39 N3 C32 113.0(2)
C31 N3 C32 111.0(2)
C40 N4 C41 109.9(2)
C40 N4 C48 113.0(2)
C41 N4 C48 110.6(2)
C5 P1 C22 96.61(14)
C5 P1 C1 101.29(14)
C22 P1 C1 101.02(14)
C5 P1 Ni1 113.14(11)
C22 P1 Ni1 114.32(11)
C1 P1 Ni1 125.85(11)
C13 P2 C14 99.67(14)
C13 P2 C23 99.43(14)
C14 P2 C23 99.73(14)
C13 P2 Ni1 112.63(10)
C14 P2 Ni1 109.85(11)
C23 P2 Ni1 130.86(11)
C31 P3 C48 97.31(14)
C31 P3 C27 101.44(14)
C48 P3 C27 100.59(14)
C31 P3 Ni1 113.09(10)
C48 P3 Ni1 113.89(10)
C27 P3 Ni1 126.07(11)
C40 P4 C39 98.69(14)
C40 P4 C49 98.94(14)
C39 P4 C49 100.57(14)
C40 P4 Ni1 110.50(10)
C39 P4 Ni1 112.78(10)
C49 P4 Ni1 130.38(11)
C3 C1 C2 109.1(3)
C3 C1 C4 108.7(3)
C2 C1 C4 109.2(3)
C3 C1 P1 107.0(2)
C2 C1 P1 114.7(2)
C4 C1 P1 108.0(2)
N1 C5 P1 113.4(2)
N1 C6 C12 116.1(3)
C12 C7 C8 121.1(3)
C9 C8 C7 120.1(3)
C8 C9 C10 119.7(3)
C9 C10 C11 119.7(3)
C10 C11 C12 121.7(3)
C7 C12 C11 117.6(3)
C7 C12 C6 122.2(3)
C11 C12 C6 120.1(3)
N1 C13 P2 113.9(2)
N2 C14 P2 112.5(2)
N2 C15 C21 111.4(3)
C17 C16 C21 121.5(3)
C16 C17 C18 119.7(3)
C19 C18 C17 120.1(3)
C18 C19 C20 120.2(3)
C21 C20 C19 120.1(3)
C16 C21 C20 118.3(3)
C16 C21 C15 120.9(3)
C20 C21 C15 120.8(3)
N2 C22 P1 111.4(2)
C26 C23 C25 108.2(3)
C26 C23 C24 108.7(3)
C25 C23 C24 109.4(3)
C26 C23 P2 108.5(2)
C25 C23 P2 106.9(2)
C24 C23 P2 115.0(2)
C28 C27 C30 109.5(3)
C28 C27 C29 108.4(3)
C30 C27 C29 110.0(3)
C28 C27 P3 107.6(2)
C30 C27 P3 114.4(2)
C29 C27 P3 106.8(2)
N3 C31 P3 112.9(2)
N3 C32 C38 115.1(3)
C34 C33 C38 121.3(3)
C33 C34 C35 120.8(3)
C36 C35 C34 119.5(3)
C35 C36 C37 119.8(3)
C36 C37 C38 121.6(3)
C33 C38 C37 117.1(3)
C33 C38 C32 120.6(3)
C37 C38 C32 122.3(3)
N3 C39 P4 113.1(2)
N4 C40 P4 112.7(2)
N4 C41 C47 112.5(3)
C43 C42 C47 121.4(3)
C44 C43 C42 120.1(3)
C43 C44 C45 119.8(4)
C44 C45 C46 119.8(4)
C47 C46 C45 121.2(3)
C46 C47 C42 117.7(3)
C46 C47 C41 120.7(3)
C42 C47 C41 121.6(3)
N4 C48 P3 111.5(2)
C50 C49 C51 108.8(3)
C50 C49 C52 108.9(3)
C51 C49 C52 109.7(3)
C50 C49 P4 108.2(2)
C51 C49 P4 107.0(2)
C52 C49 P4 114.1(2)

loop_
_geom_bond_atom_site_label_1
_geom_bond_atom_site_label_2
_geom_bond_distance
Ni1 P2 2.1374(9)
Ni1 P4 2.1421(9)
Ni1 P1 2.1451(10)
Ni1 P3 2.1469(9)
N1 C5 1.463(4)
N1 C13 1.471(4)
N1 C6 1.471(4)
N2 C22 1.473(4)
N2 C15 1.469(4)
N2 C14 1.466(4)
N3 C39 1.467(4)
N3 C31 1.470(4)
N3 C32 1.470(4)
N4 C40 1.463(4)
N4 C41 1.470(4)
N4 C48 1.473(4)
P1 C5 1.861(3)
P1 C22 1.869(3)
P1 C1 1.886(3)
P2 C13 1.865(3)
P2 C14 1.868(3)
P2 C23 1.896(3)
P3 C31 1.859(3)
P3 C48 1.865(3)
P3 C27 1.905(3)
P4 C40 1.856(3)
P4 C39 1.871(3)
P4 C49 1.898(3)
C1 C3 1.531(4)
C1 C2 1.539(4)
C1 C4 1.528(4)
C6 C12 1.525(4)
C7 C12 1.384(4)
C7 C8 1.397(5)
C8 C9 1.374(5)
C9 C10 1.385(5)
C10 C11 1.383(5)
C11 C12 1.391(4)
C15 C21 1.508(4)
C16 C17 1.369(4)
C16 C21 1.391(4)
C17 C18 1.385(4)
C18 C19 1.370(5)
C19 C20 1.396(5)
C20 C21 1.392(4)
C23 C26 1.530(4)
C23 C25 1.532(4)
C23 C24 1.538(4)
C27 C28 1.529(4)
C27 C30 1.530(4)
C27 C29 1.530(4)
C32 C38 1.514(4)
C33 C34 1.369(4)
C33 C38 1.393(4)
C34 C35 1.383(4)
C35 C36 1.369(4)
C36 C37 1.390(4)
C37 C38 1.393(4)
C41 C47 1.506(4)
C42 C43 1.377(5)
C42 C47 1.389(4)
C43 C44 1.377(5)
C44 C45 1.375(5)
C45 C46 1.391(5)
C46 C47 1.385(4)
C49 C50 1.529(4)
C49 C51 1.535(4)
C49 C52 1.539(4)
